data_2214339
loop_
_publ_author_name
'Nobuo Ishizawa'
'Tsuyoshi Suwa'
'Kenji Tateishi'

_publ_section_title
;
 Dy~3~RuO~7~ with partial structural disorder
;
_journal_coeditor_code LX2012
_journal_issue 7
_journal_name_full 'Acta Crystallographica Section E'
_journal_page_first i163
_journal_page_last i163
_journal_paper_doi 10.1107/S1600536807029686
_journal_volume 63
_journal_year 2007
_chemical_formula_iupac 'Dy3 Ru1 O7'
_chemical_formula_moiety 'Dy3 O7 Ru1'
_chemical_formula_sum 'Dy3 O7 Ru'
_chemical_formula_weight 700.57
_chemical_name_systematic
;
tridysprosium ruthenium heptaoxide
;
_space_group_IT_number 33
_symmetry_cell_setting orthorhombic
_symmetry_space_group_name_Hall 'P -2bc 2a'
_symmetry_space_group_name_H-M 'P 21 n b'
_cell_angle_alpha 90.00000
_cell_angle_beta 90.00000
_cell_angle_gamma 90.00000
_cell_formula_units_Z 8
_cell_length_a 10.516(2)
_cell_length_b 14.560(3)
_cell_length_c 7.333(2)
_cell_measurement_reflns_used 12
_cell_measurement_temperature 295
_cell_measurement_theta_max 29
_cell_measurement_theta_min 23
_cell_volume 1122.8(4)
_computing_cell_refinement APEX2
_computing_data_collection 'APEX2 (Bruker, 2006)'
_computing_data_reduction 'DIFDAT, SORTRF and ADDREF in Xtal3.7 (Hall <i>et al.</i>,  2003)'
_computing_molecular_graphics 'ATOMS (Dowty, 2005)'
_computing_publication_material 'BONDLA and CIFIO in Xtal3.7'
_computing_structure_refinement 'CRYLSQ in Xtal3.7'
_computing_structure_solution Xtal3.7
_diffrn_ambient_temperature 293
_diffrn_detector_area_resol_mean 67
_diffrn_measured_fraction_theta_full 0.97
_diffrn_measurement_device_type 'Bruker SMART APEX II'
_diffrn_measurement_method '\w and \f'
_diffrn_radiation_type 'Mo K\a'
_diffrn_radiation_wavelength 0.71073
_diffrn_reflns_av_R_equivalents 0.098
_diffrn_reflns_av_sigmaI/netI .07
_diffrn_reflns_limit_h_max 25
_diffrn_reflns_limit_h_min -25
_diffrn_reflns_limit_k_max 35
_diffrn_reflns_limit_k_min -35
_diffrn_reflns_limit_l_max 16
_diffrn_reflns_limit_l_min -16
_diffrn_reflns_number 158509
_diffrn_reflns_theta_full 61.68
_diffrn_reflns_theta_max 61.68
_diffrn_reflns_theta_min 2.8
_diffrn_standards_number 0
_exptl_absorpt_coefficient_mu 42.086
_exptl_absorpt_correction_T_max 0.52974
_exptl_absorpt_correction_T_min 0.27150
_exptl_absorpt_correction_type numerical
_exptl_absorpt_process_details '(SMART APEXII XPREP; Bruker, 2006)'
_exptl_crystal_colour black
_exptl_crystal_density_diffrn 8.289
_exptl_crystal_description prism
_exptl_crystal_F_000 2384
_exptl_crystal_size_max 0.06
_exptl_crystal_size_mid 0.04
_exptl_crystal_size_min 0.03
_refine_diff_density_max 3.906
_refine_diff_density_min -3.334
_refine_ls_abs_structure_details 'Flack (1983), 8131 Friedel pairs'
_refine_ls_abs_structure_Flack 0.51(3)
_refine_ls_extinction_coef 196(5)
_refine_ls_extinction_method
;
Becker & Coppens (1974). Acta Cryst. A30,148--153
;
_refine_ls_goodness_of_fit_all 1.426
_refine_ls_goodness_of_fit_ref 1.562
_refine_ls_matrix_type full
_refine_ls_number_constraints 0
_refine_ls_number_parameters 138
_refine_ls_number_reflns 3980
_refine_ls_number_restraints 0
_refine_ls_R_factor_all .067
_refine_ls_R_factor_gt 0.025
_refine_ls_shift/su_max <0.001
_refine_ls_structure_factor_coef F
_refine_ls_weighting_details 'calc w=1/[\s^2^(Fo)]'
_refine_ls_weighting_scheme sigma
_refine_ls_wR_factor_all .029
_refine_ls_wR_factor_ref 0.022
_reflns_number_gt 7765
_reflns_number_total 17319
_reflns_threshold_expression F>3\s(F)
_cod_data_source_file lx2012.cif
_cod_data_source_block I
_cod_original_sg_symbol_Hall 'p -2bc 21'
_cod_original_formula_sum 'Dy3 O7 Ru1'
_cod_database_code 2214339
_cod_database_fobs_code 2214339

loop_
_symmetry_equiv_pos_as_xyz
+x,+y,+z
+x,1/2+y,1/2-z
1/2+x,-y,-z
1/2+x,1/2-y,1/2+z

loop_
_atom_site_label
_atom_site_fract_x
_atom_site_fract_y
_atom_site_fract_z
_atom_site_U_iso_or_equiv
_atom_site_adp_type
_atom_site_occupancy
Dy1 -.2206(3) .02169(10) -.23588(8) .0052(2) Uani 1.00000
Dy2 -.2325(3) .22160(12) .24493(7) .0049(4) Uani 1.00000
Dy3 -.2815(3) .27324(10) -.25774(7) .0048(2) Uani 1.00000
Dy4 -.2691(3) -.02693(12) .25048(5) .0047(4) Uani 1.00000
Dy5a .0061(3) .38826(8) .00271(13) .00570(17) Uani .970(7)
Dy5b -.010(3) .363(3) -.002(3) .00570(17) Uani .030(7)
Dy6a -.0095(3) .36200(8) -.49762(11) .00519(17) Uani .978(8)
Dy6b -.010(4) .387(4) -.507(4) .00519(17) Uani .022(8)
Ru1 .00000 .1261(2) -.0007(4) .00357(16) Uani 1.00000
Ru2 -.00179(8) .1246(2) -.5036(3) .00306(17) Uani 1.00000
O1 .0125(9) .0843(6) -.2517(7) .0047(13) Uiso 1.00000
O2 -.0051(11) .1712(7) .2485(7) .0067(14) Uiso 1.00000
O3 .1231(8) .2211(7) -.4660(9) .0052(11) Uiso 1.00000
O4 -.3634(11) .1056(7) .2322(12) .0061(12) Uiso 1.00000
O5 .1269(8) .0327(7) -.5443(10) .0065(10) Uiso 1.00000
O6 -.1342(11) .3808(8) -.2338(12) .0070(14) Uiso 1.00000
O7 -.1339(8) .2192(7) -.4651(10) .0067(11) Uiso 1.00000
O8 -.1343(10) -.1446(7) .2649(11) .0054(12) Uiso 1.00000
O9 -.1299(9) .0309(7) -.5342(10) .0072(12) Uiso 1.00000
O10 -.3736(11) .1313(8) -.2432(10) .0067(14) Uiso 1.00000
O11 -.1009(9) .0138(6) .0410(10) .0073(11) Uiso 1.00000
O12 .1044(8) .2378(6) -.0407(10) .0071(11) Uiso 1.00000
O13 .1604(8) .0652(5) .0454(10) .0094(10) Uiso 1.00000
O14 -.1516(9) .1925(6) -.0490(11) .0112(12) Uiso 1.00000

loop_
_atom_site_aniso_label
_atom_site_aniso_U_11
_atom_site_aniso_U_22
_atom_site_aniso_U_33
_atom_site_aniso_U_12
_atom_site_aniso_U_13
_atom_site_aniso_U_23
Dy1 .0045(3) .0057(3) .00540(14) .0006(2) .00020(19) .00136(17)
Dy2 .0045(5) .0044(3) .0058(3) -.0009(3) -.00010(13) -.00035(12)
Dy3 .0044(3) .0048(3) .00531(18) -.0007(2) .00082(16) -.00004(13)
Dy4 .0050(5) .0044(4) .0046(3) .0006(3) -.00046(9) -.00034(11)
Dy5a .00470(19) .0084(2) .00403(11) .00042(17) -.00019(16) .0007(2)
Dy5b .00470(19) .0084(2) .00403(11) .00042(17) -.00019(16) .0007(2)
Dy6a .00399(19) .0073(2) .00427(11) .00025(17) -.00004(17) -.0002(2)
Dy6b .00399(19) .0073(2) .00427(11) .00025(17) -.00004(17) -.0002(2)
Ru1 .0029(2) .00453(16) .00325(12) -.0001(2) .0000(2) -.00049(16)
Ru2 .0033(2) .00344(12) .00242(17) -.0003(2) -.0003(2) -.00005(16)

loop_
_atom_type_symbol
_atom_type_scat_dispersion_real
_atom_type_scat_dispersion_imag
_atom_type_scat_source
Dy -.619 4.41 'IT Vol C. Table 6.1.1.4  Table 6.1.1.5'
Ru -1.42 .836 'IT Vol C. Table 6.1.1.4  Table 6.1.1.5'
O .008 .006 'IT Vol C. Table 6.1.1.4  Table 6.1.1.5'

loop_
_geom_angle_atom_site_label_1
_geom_angle_atom_site_label_2
_geom_angle_atom_site_label_3
_geom_angle_site_symmetry_1
_geom_angle_site_symmetry_2
_geom_angle_site_symmetry_3
_geom_angle
Ru1 O1 Ru2 4 4 4 143.1(5)
Ru2 O2 Ru1 '3 565' '3 566' '3 566' 139.7(6)

loop_
_geom_bond_atom_site_label_1
_geom_bond_atom_site_label_2
_geom_bond_site_symmetry_1
_geom_bond_site_symmetry_2
_geom_bond_distance
Dy1 O6 4 '3 565' 2.250(10)
Dy1 O13 4 2 2.263(8)
Dy1 O10 4 4 2.266(12)
Dy1 O9 4 4 2.391(8)
Dy1 O11 4 4 2.392(8)
Dy1 O5 4 '2 554' 2.408(8)
Dy1 O1 4 4 2.617(10)
Dy2 O4 '3 566' '3 566' 2.181(11)
Dy2 O8 '3 566' 4 2.206(10)
Dy2 O3 '3 566' 2 2.323(8)
Dy2 O14 '3 566' '3 566' 2.356(8)
Dy2 O7 '3 566' '3 565' 2.366(8)
Dy2 O12 '3 566' 2 2.401(8)
Dy2 O2 '3 566' '3 566' 2.501(12)
Dy3 O6 '3 565' '3 565' 2.210(12)
Dy3 O10 '3 565' '3 565' 2.285(12)
Dy3 O7 '3 565' '3 565' 2.311(9)
Dy3 O3 '3 565' '2 554' 2.365(7)
Dy3 O14 '3 565' '3 565' 2.365(9)
Dy3 O12 '3 565' 2 2.403(8)
Dy3 O2 '3 565' 2 2.486(11)
Dy4 O4 '2 655' '2 655' 2.174(11)
Dy4 O8 '2 655' '2 655' 2.226(11)
Dy4 O9 '2 655' '2 654' 2.312(9)
Dy4 O13 '2 655' 4 2.360(7)
Dy4 O11 '2 655' '2 655' 2.417(9)
Dy4 O5 '2 655' 4 2.418(8)
Dy4 O1 '2 655' 4 2.444(10)
Dy5a Dy5b . . .41(4)
Dy5a O10 . 4 2.270(9)
Dy5a O6 . . 2.279(10)
Dy5a O8 . 2 2.305(9)
Dy5a O4 . '4 554' 2.414(10)
Dy5a O12 . . 2.442(9)
Dy5a O5 . '2 554' 2.476(10)
Dy5a O9 . '2 554' 2.532(10)
Dy5b O6 . . 2.16(3)
Dy5b O8 . 2 2.18(3)
Dy5b O12 . . 2.20(4)
Dy5b O10 . 4 2.38(3)
Dy5b O4 . '4 554' 2.53(3)
Dy5b O9 . '2 554' 2.77(4)
Dy5b O5 . '2 554' 2.88(4)
Dy5b O14 . . 2.91(4)
Dy6a Dy6b '1 556' '1 556' .37(5)
Dy6a O10 '1 556' 4 2.301(9)
Dy6a O4 '1 556' 4 2.329(10)
Dy6a O6 '1 556' '1 556' 2.353(10)
Dy6a O8 '1 556' 2 2.361(9)
Dy6a O11 '1 556' 2 2.431(9)
Dy6a O7 '1 556' '1 556' 2.468(10)
Dy6a O3 '1 556' '1 556' 2.492(10)
Dy6b O11 '1 556' 2 2.10(5)
Dy6b O10 '1 556' 4 2.26(4)
Dy6b O8 '1 556' 2 2.34(4)
Dy6b O4 '1 556' 4 2.34(4)
Dy6b O6 '1 556' '1 556' 2.39(4)
Dy6b O7 '1 556' '1 556' 2.78(5)
Dy6b O3 '1 556' '1 556' 2.81(5)
Ru1 O14 . . 1.897(9)
Ru1 O13 . . 1.935(8)
Ru1 O1 . . 1.943(6)
Ru1 O2 . . 1.943(7)
Ru1 O11 . . 1.973(9)
Ru1 O12 . . 1.984(9)
Ru1 Ru2 . '1 556' 3.646(4)
Ru1 Ru2 . . 3.688(4)
Ru2 O5 '1 556' '1 556' 1.926(9)
Ru2 O9 '1 556' '1 556' 1.930(10)
Ru2 O2 '1 556' . 1.940(7)
Ru2 O3 '1 556' '1 556' 1.943(10)
Ru2 O1 '1 556' '1 556' 1.944(6)
Ru2 O7 '1 556' '1 556' 1.976(9)
